data_2102317
loop_
_publ_author_name
'Marsh, Richard E.'

_publ_section_title
;
 Space group <i>Cc</i>: an update
;
_journal_issue 2
_journal_name_full 'Acta Crystallographica Section B'
_journal_page_first 252
_journal_page_last 253
_journal_paper_doi 10.1107/S0108768104003878
_journal_volume 60
_journal_year 2004
_chemical_formula_moiety '2(C4 H12 N), C4 H4 O15 Mo2'
_chemical_formula_sum 'C12 H28 Mo2 N2 O15'
_space_group_crystal_system monoclinic
_space_group_IT_number 15
_space_group_name_Hall '-C 2yc'
_space_group_name_H-M_alt 'C 1 2/c 1'
_audit_creation_method CRYM
_cell_angle_alpha 90
_cell_angle_beta 102.89
_cell_angle_gamma 90
_cell_formula_units_Z 8
_cell_length_a 34.7700
_cell_length_b 11.1900
_cell_length_c 11.5440
_cell_volume 4378.312
_cod_data_source_file bk0142.cif
_cod_data_source_block CAYNOF
_cod_depositor_comments
;
 Updating space group information and adding the symmetry operation list.

 Antanas Vaitkus,
 2018-06-14

 Adding the _cell_formula_units_Z data item.

 Antanas Vaitkus,
 2017-08-05

  Added moiety chemical formula from Marsh (2004) paper.
  The summary chemical formula is calculated from moiety formula using
  AdHocParser
  (svn://www.crystallography.net/cod-tools/trunk/Formulae/AdHocParser.yp,
  revision 1441.)

  Andrius Merkys
  2013-11-11
;
_cod_original_sg_symbol_H-M C2/c
_cod_database_code 2102317

loop_
_space_group_symop_id
_space_group_symop_operation_xyz
1 x,y,z
2 -x,y,-z+1/2
3 -x,-y,-z
4 x,-y,z+1/2
5 x+1/2,y+1/2,z
6 -x+1/2,y+1/2,-z+1/2
7 -x+1/2,-y+1/2,-z
8 x+1/2,-y+1/2,z+1/2

loop_
_atom_site_label
_atom_site_type_symbol
_atom_site_fract_x
_atom_site_fract_y
_atom_site_fract_z
Mo1 Mo -0.10620 0.24269 -0.08380
Mo2 Mo -0.14580 0.25381 -0.41442
O1 O -0.12700 0.24735 -0.24850
O2 O -0.05760 0.21360 -0.07075
O3 O -0.10665 0.38950 -0.04750
O4 O -0.16490 0.21430 -0.06480
O5 O -0.10105 0.17810 0.08790
O6 O -0.11315 0.03810 -0.10595
O7 O -0.13265 0.11665 0.22480
O8 O -0.20315 0.17140 0.06135
O9 O -0.19400 0.29010 -0.43020
O10 O -0.14725 0.10700 -0.45290
O11 O -0.08635 0.27105 -0.42765
O12 O -0.14810 0.32150 -0.58370
O13 O -0.13505 0.45835 -0.38645
O14 O -0.11385 0.38350 -0.71380
O15 O -0.04620 0.30900 -0.55015
C1 C -0.13265 0.15695 0.12670
C2 C -0.17095 0.18345 0.03675
C3 C -0.11575 0.34015 -0.61890
C4 C -0.07840 0.30365 -0.52655
N1 N 0.50000 0.00000 0.25000
C9 C 0.52390 0.07225 0.18625
C11 C 0.47295 -0.08070 0.16245
N2 N 0.00000 0.00000 0.75000
C13 C -0.03035 0.07120 0.67430
C14 C 0.01905 -0.08245 0.67355
N3 N -0.25395 0.00470 0.75270
C17 C -0.23195 0.08235 0.68485
C19 C -0.28225 -0.07175 0.66795
C18 C -0.27540 0.07980 0.82335
C20 C -0.22500 -0.07290 0.83410
H1 H -0.11770 -0.00090 -0.16525
H2 H -0.12955 -0.00195 -0.06110
H3 H -0.12380 0.49965 -0.44275
H4 H -0.13500 0.49660 -0.33010
H9 H 0.54110 0.12245 0.24235
H10 H 0.50660 0.12100 0.12910
H11 H 0.53930 0.02250 0.14650
H15 H 0.45700 -0.12815 0.20295
H16 H 0.48810 -0.13225 0.12335
H17 H 0.45615 -0.03100 0.10460
H21 H -0.01795 0.12355 0.62775
H22 H -0.04340 0.11785 0.72370
H23 H -0.04930 0.02190 0.62250
H24 H 0.03785 -0.13445 0.72270
H25 H 0.03230 -0.03300 0.62680
H26 H -0.00070 -0.12945 0.62190
H33 H -0.21870 0.03345 0.63775
H34 H -0.21300 0.12910 0.73925
H35 H -0.25020 0.13450 0.63385
H36 H -0.29040 0.02945 0.86430
H37 H -0.29295 0.13285 0.77130
H38 H -0.25690 0.12565 0.88010
H39 H -0.29655 -0.12160 0.71140
H40 H -0.26800 -0.12095 0.62380
H41 H -0.30045 -0.02185 0.61415
H42 H -0.23875 -0.12450 0.87760
H43 H -0.20680 -0.02380 0.88870
H44 H -0.21075 -0.12025 0.78845
